data_1502892
loop_
_publ_author_name
'Li, Qian'
'Jiang, Guo-Jie'
'Jiao, Lei'
'Yu, Zhi-Xiang'

_publ_section_title
;
 Reaction of alpha-ene-vinylcyclopropanes: type II intramolecular [5+2]
 cycloaddition or [3+2] cycloaddition?
;
_journal_issue 6
_journal_name_full 'Organic letters'
_journal_page_first 1332
_journal_page_last 1335
_journal_paper_doi 10.1021/ol100237h
_journal_volume 12
_journal_year 2010
_chemical_compound_source Synthetic
_chemical_formula_moiety 'C24 H29 N O2 S'
_chemical_formula_sum 'C24 H29 N O2 S'
_chemical_formula_weight 395.54
_chemical_name_common sa250
_chemical_name_systematic '(+-)-(1R,2S,7S)- 2-Benzyl -6-methylene-N-tosyl 3-aza-bicyclo[5.3.0]decane'
_space_group_IT_number 4
_symmetry_cell_setting monoclinic
_symmetry_Int_Tables_number 4
_symmetry_space_group_name_Hall 'P 2yb'
_symmetry_space_group_name_H-M 'P 1 21 1'
_atom_sites_solution_hydrogens geom
_atom_sites_solution_primary direct
_atom_sites_solution_secondary difmap
_audit_creation_method SHELXL-97
_cell_angle_alpha 90.00
_cell_angle_beta 112.530(4)
_cell_angle_gamma 90.00
_cell_formula_units_Z 4
_cell_length_a 14.890(5)
_cell_length_b 8.125(3)
_cell_length_c 19.134(7)
_cell_measurement_reflns_used 456
_cell_measurement_temperature 173(2)
_cell_measurement_theta_max 27.48
_cell_measurement_theta_min 2.17
_cell_volume 2138.2(13)
_computing_cell_refinement 'CrystalClear (Rigaku Inc., 2008)'
_computing_data_collection 'CrystalClear (Rigaku Inc., 2008)'
_computing_data_reduction 'CrystalClear (Rigaku Inc., 2008)'
_computing_molecular_graphics 'XP in Siemens SHELXTL (Sheldrick, 1994)'
_computing_publication_material 'SHELX97 (Sheldrick, 1997)'
_computing_structure_refinement 'SHELXL-97 (Sheldrick, 1997)'
_computing_structure_solution 'SHELXS-97 (Sheldrick, 1990)'
_diffrn_ambient_pressure 100
_diffrn_ambient_temperature 173(2)
_diffrn_measured_fraction_theta_full 0.991
_diffrn_measured_fraction_theta_max 0.991
_diffrn_measurement_device_type 'Saturn724+ CCD'
_diffrn_measurement_method '\w scans at fixed \c = 45\%'
_diffrn_radiation_monochromator graphite
_diffrn_radiation_type MoK\a
_diffrn_radiation_wavelength 0.71073
_diffrn_reflns_av_R_equivalents 0.0453
_diffrn_reflns_av_sigmaI/netI 0.0671
_diffrn_reflns_limit_h_max 12
_diffrn_reflns_limit_h_min -17
_diffrn_reflns_limit_k_max 9
_diffrn_reflns_limit_k_min -9
_diffrn_reflns_limit_l_max 22
_diffrn_reflns_limit_l_min -22
_diffrn_reflns_number 14629
_diffrn_reflns_theta_full 25.00
_diffrn_reflns_theta_max 25.00
_diffrn_reflns_theta_min 1.15
_diffrn_source 'sealed tube'
_exptl_absorpt_coefficient_mu 0.170
_exptl_absorpt_correction_T_max 0.9733
_exptl_absorpt_correction_T_min 0.9700
_exptl_absorpt_correction_type numerical
_exptl_absorpt_process_details 'CrystalClear (Rigaku Inc., 2008)'
_exptl_crystal_colour colorless
_exptl_crystal_density_diffrn 1.229
_exptl_crystal_density_method 'not measured'
_exptl_crystal_description block
_exptl_crystal_F_000 848
_exptl_crystal_recrystallization_method 'petroleum ether and ethyl acetate'
_exptl_crystal_size_max 0.18
_exptl_crystal_size_mid 0.17
_exptl_crystal_size_min 0.16
_refine_diff_density_max 0.210
_refine_diff_density_min -0.275
_refine_diff_density_rms 0.041
_refine_ls_abs_structure_details 'Flack H D (1983), Acta Cryst. A39, 876-881'
_refine_ls_abs_structure_Flack 0.08(9)
_refine_ls_extinction_method none
_refine_ls_goodness_of_fit_ref 1.098
_refine_ls_hydrogen_treatment constr
_refine_ls_matrix_type full
_refine_ls_number_parameters 507
_refine_ls_number_reflns 7394
_refine_ls_number_restraints 1
_refine_ls_restrained_S_all 1.098
_refine_ls_R_factor_all 0.0694
_refine_ls_R_factor_gt 0.0613
_refine_ls_shift/su_max 0.000
_refine_ls_shift/su_mean 0.000
_refine_ls_structure_factor_coef Fsqd
_refine_ls_weighting_details 'calc w=1/[\s^2^(Fo^2^)+(0.0282P)^2^+1.1194P] where P=(Fo^2^+2Fc^2^)/3'
_refine_ls_weighting_scheme calc
_refine_ls_wR_factor_gt 0.1181
_refine_ls_wR_factor_ref 0.1239
_reflns_number_gt 6626
_reflns_number_total 7394
_reflns_threshold_expression >2sigma(I)
_cod_data_source_file ol100237h_si_002.cif
_cod_data_source_block a
_cod_original_cell_volume 2138.3(13)
_cod_original_sg_symbol_H-M 'P 21'
_cod_database_code 1502892

loop_
_symmetry_equiv_pos_as_xyz
'x, y, z'
'-x, y+1/2, -z'

loop_
_atom_site_label
_atom_site_type_symbol
_atom_site_fract_x
_atom_site_fract_y
_atom_site_fract_z
_atom_site_U_iso_or_equiv
_atom_site_adp_type
_atom_site_occupancy
_atom_site_symmetry_multiplicity
_atom_site_calc_flag
_atom_site_refinement_flags
S1A S 0.63266(6) 0.29507(12) 0.06041(5) 0.0371(2) Uani 1 1 d .
S1B S 0.06391(6) 0.77359(12) 0.42378(5) 0.0416(2) Uani 1 1 d .
O1A O 0.6861(2) 0.4392(3) 0.09609(15) 0.0445(7) Uani 1 1 d .
O1B O 0.0774(2) 0.6289(4) 0.38621(15) 0.0510(8) Uani 1 1 d .
O2A O 0.53478(16) 0.2757(4) 0.05467(14) 0.0468(6) Uani 1 1 d .
O2B O -0.02726(16) 0.7981(4) 0.43132(15) 0.0526(7) Uani 1 1 d .
N1A N 0.63036(18) 0.2895(4) -0.02533(14) 0.0340(6) Uani 1 1 d .
N1B N 0.14816(19) 0.7765(4) 0.50867(15) 0.0367(7) Uani 1 1 d .
C1B C 0.2482(2) 0.7361(4) 0.51479(19) 0.0353(9) Uani 1 1 d .
H1BA H 0.2420 0.6943 0.4640 0.042 Uiso 1 1 calc R
C1A C 0.7235(3) 0.3225(5) -0.0339(2) 0.0374(9) Uani 1 1 d .
H1AA H 0.7685 0.3671 0.0159 0.045 Uiso 1 1 calc R
C2A C 0.5589(3) 0.1803(5) -0.0807(2) 0.0413(10) Uani 1 1 d .
H2AA H 0.5061 0.1544 -0.0630 0.050 Uiso 1 1 calc R
H2AB H 0.5910 0.0757 -0.0842 0.050 Uiso 1 1 calc R
C2B C 0.1352(3) 0.8844(5) 0.5648(2) 0.0441(10) Uani 1 1 d .
H2BA H 0.0654 0.9125 0.5486 0.053 Uiso 1 1 calc R
H2BB H 0.1715 0.9879 0.5676 0.053 Uiso 1 1 calc R
C3B C 0.1704(3) 0.8055(6) 0.6433(2) 0.0473(10) Uani 1 1 d .
H3BA H 0.1512 0.8776 0.6770 0.057 Uiso 1 1 calc R
H3BB H 0.1361 0.6993 0.6392 0.057 Uiso 1 1 calc R
C3A C 0.5154(3) 0.2602(6) -0.1591(2) 0.0495(11) Uani 1 1 d .
H3AA H 0.4591 0.1939 -0.1915 0.059 Uiso 1 1 calc R
H3AB H 0.4910 0.3711 -0.1539 0.059 Uiso 1 1 calc R
C4B C 0.2785(2) 0.7742(6) 0.68046(18) 0.0401(9) Uani 1 1 d .
C4A C 0.5863(3) 0.2764(6) -0.1979(2) 0.0486(10) Uani 1 1 d .
C5B C 0.3198(3) 0.6271(5) 0.6566(2) 0.0393(9) Uani 1 1 d .
H5BA H 0.3923 0.6355 0.6805 0.047 Uiso 1 1 calc R
C5A C 0.6540(3) 0.4246(5) -0.1779(2) 0.0468(10) Uani 1 1 d .
H5AA H 0.7019 0.4089 -0.2024 0.056 Uiso 1 1 calc R
C6B C 0.2916(3) 0.5952(5) 0.5706(2) 0.0342(8) Uani 1 1 d .
H6BA H 0.3536 0.5653 0.5649 0.041 Uiso 1 1 calc R
C6A C 0.7129(3) 0.4585(5) -0.0919(2) 0.0371(9) Uani 1 1 d .
H6AA H 0.7806 0.4844 -0.0873 0.045 Uiso 1 1 calc R
C7B C 0.3130(3) 0.8910(5) 0.5302(2) 0.0414(9) Uani 1 1 d .
H7BA H 0.2800 0.9755 0.4916 0.050 Uiso 1 1 calc R
H7BB H 0.3216 0.9365 0.5803 0.050 Uiso 1 1 calc R
C7A C 0.7721(3) 0.1641(5) -0.0471(2) 0.0403(9) Uani 1 1 d .
H7AA H 0.7761 0.0822 -0.0077 0.048 Uiso 1 1 calc R
H7AB H 0.7315 0.1167 -0.0969 0.048 Uiso 1 1 calc R
C8A C 0.8726(3) 0.1969(5) -0.0450(2) 0.0439(10) Uani 1 1 d .
C8B C 0.4117(3) 0.8544(5) 0.5285(2) 0.0405(9) Uani 1 1 d .
C9B C 0.4923(3) 0.8417(6) 0.5951(2) 0.0541(11) Uani 1 1 d .
H9BA H 0.4859 0.8577 0.6421 0.065 Uiso 1 1 calc R
C9A C 0.8906(3) 0.2033(7) -0.1110(3) 0.0640(14) Uani 1 1 d .
H9AA H 0.8385 0.1842 -0.1580 0.077 Uiso 1 1 calc R
C10B C 0.5831(3) 0.8056(7) 0.5936(3) 0.0808(17) Uani 1 1 d .
H10A H 0.6384 0.7960 0.6395 0.097 Uiso 1 1 calc R
C10A C 0.9808(4) 0.2362(8) -0.1105(3) 0.0807(18) Uani 1 1 d .
H10B H 0.9904 0.2413 -0.1568 0.097 Uiso 1 1 calc R
C11A C 1.0571(3) 0.2617(7) -0.0434(3) 0.0749(15) Uani 1 1 d .
H11A H 1.1201 0.2830 -0.0428 0.090 Uiso 1 1 calc R
C11B C 0.5920(4) 0.7840(8) 0.5259(4) 0.0853(17) Uani 1 1 d .
H11B H 0.6539 0.7608 0.5246 0.102 Uiso 1 1 calc R
C12A C 1.0426(3) 0.2566(7) 0.0222(3) 0.0695(15) Uani 1 1 d .
H12A H 1.0959 0.2760 0.0686 0.083 Uiso 1 1 calc R
C12B C 0.5132(4) 0.7955(8) 0.4607(3) 0.0824(17) Uani 1 1 d .
H12B H 0.5198 0.7792 0.4138 0.099 Uiso 1 1 calc R
C13A C 0.9513(3) 0.2233(6) 0.0232(2) 0.0592(13) Uani 1 1 d .
H13A H 0.9427 0.2187 0.0698 0.071 Uiso 1 1 calc R
C13B C 0.4234(3) 0.8305(6) 0.4617(3) 0.0622(13) Uani 1 1 d .
H13B H 0.3687 0.8383 0.4152 0.075 Uiso 1 1 calc R
C14A C 0.7002(3) 0.1234(5) 0.1077(2) 0.0345(8) Uani 1 1 d .
C14B C 0.0850(3) 0.9425(5) 0.3746(2) 0.0370(9) Uani 1 1 d .
C15A C 0.7947(3) 0.1420(5) 0.15934(19) 0.0366(8) Uani 1 1 d .
H15A H 0.8230 0.2484 0.1710 0.044 Uiso 1 1 calc R
C15B C 0.1222(3) 0.9213(6) 0.3196(2) 0.0475(10) Uani 1 1 d .
H15B H 0.1364 0.8138 0.3072 0.057 Uiso 1 1 calc R
C16A C 0.8478(3) 0.0033(5) 0.1940(2) 0.0380(9) Uani 1 1 d .
H16A H 0.9129 0.0157 0.2291 0.046 Uiso 1 1 calc R
C16B C 0.1389(3) 1.0564(6) 0.2824(2) 0.0539(11) Uani 1 1 d .
H16B H 0.1648 1.0405 0.2446 0.065 Uiso 1 1 calc R
C17A C 0.8072(2) -0.1538(5) 0.17826(19) 0.0348(8) Uani 1 1 d .
C17B C 0.1185(3) 1.2149(5) 0.2992(2) 0.0512(11) Uani 1 1 d .
C18A C 0.7132(3) -0.1688(5) 0.12535(19) 0.0381(9) Uani 1 1 d .
H18A H 0.6850 -0.2751 0.1129 0.046 Uiso 1 1 calc R
C18B C 0.0819(3) 1.2348(5) 0.3549(2) 0.0490(11) Uani 1 1 d .
H18B H 0.0679 1.3424 0.3674 0.059 Uiso 1 1 calc R
C19B C 0.0650(3) 1.1006(5) 0.3929(2) 0.0418(10) Uani 1 1 d .
H19A H 0.0400 1.1164 0.4312 0.050 Uiso 1 1 calc R
C19A C 0.6592(3) -0.0323(4) 0.0902(2) 0.0355(8) Uani 1 1 d .
H19B H 0.5945 -0.0450 0.0543 0.043 Uiso 1 1 calc R
C20A C 0.8616(3) -0.3024(5) 0.2197(2) 0.0486(10) Uani 1 1 d .
H20A H 0.9316 -0.2799 0.2394 0.073 Uiso 1 1 calc R
H20B H 0.8470 -0.3962 0.1849 0.073 Uiso 1 1 calc R
H20C H 0.8417 -0.3281 0.2617 0.073 Uiso 1 1 calc R
C20B C 0.1347(4) 1.3631(6) 0.2577(3) 0.0745(15) Uani 1 1 d .
H20D H 0.1588 1.4551 0.2932 0.112 Uiso 1 1 calc R
H20E H 0.0732 1.3944 0.2172 0.112 Uiso 1 1 calc R
H20F H 0.1826 1.3360 0.2359 0.112 Uiso 1 1 calc R
C21B C 0.3342(3) 0.8748(6) 0.7348(2) 0.0551(12) Uani 1 1 d .
H21A H 0.4019 0.8536 0.7594 0.066 Uiso 1 1 calc R
H21B H 0.3063 0.9676 0.7490 0.066 Uiso 1 1 calc R
C21A C 0.5846(4) 0.1720(7) -0.2510(3) 0.0774(16) Uani 1 1 d .
H21C H 0.5384 0.0851 -0.2653 0.093 Uiso 1 1 calc R
H21D H 0.6295 0.1835 -0.2750 0.093 Uiso 1 1 calc R
C22B C 0.2895(3) 0.4653(5) 0.6855(2) 0.0520(11) Uani 1 1 d .
H22A H 0.3409 0.4301 0.7338 0.062 Uiso 1 1 calc R
H22B H 0.2284 0.4820 0.6937 0.062 Uiso 1 1 calc R
C22A C 0.5986(4) 0.5862(6) -0.2086(3) 0.0691(15) Uani 1 1 d .
H22C H 0.6030 0.6163 -0.2573 0.083 Uiso 1 1 calc R
H22D H 0.5292 0.5742 -0.2166 0.083 Uiso 1 1 calc R
C23B C 0.2752(3) 0.3373(5) 0.6247(2) 0.0486(10) Uani 1 1 d .
H23A H 0.2307 0.2488 0.6270 0.058 Uiso 1 1 calc R
H23B H 0.3379 0.2880 0.6290 0.058 Uiso 1 1 calc R
C23A C 0.6472(3) 0.7178(6) -0.1487(3) 0.0634(13) Uani 1 1 d .
H23C H 0.7065 0.7619 -0.1536 0.076 Uiso 1 1 calc R
H23D H 0.6020 0.8096 -0.1520 0.076 Uiso 1 1 calc R
C24B C 0.2306(3) 0.4384(5) 0.5527(2) 0.0406(9) Uani 1 1 d .
H24A H 0.1614 0.4632 0.5417 0.049 Uiso 1 1 calc R
H24B H 0.2354 0.3800 0.5088 0.049 Uiso 1 1 calc R
C24A C 0.6720(3) 0.6210(5) -0.0750(2) 0.0483(10) Uani 1 1 d .
H24C H 0.6133 0.6015 -0.0638 0.058 Uiso 1 1 calc R
H24D H 0.7211 0.6796 -0.0319 0.058 Uiso 1 1 calc R

loop_
_atom_site_aniso_label
_atom_site_aniso_U_11
_atom_site_aniso_U_22
_atom_site_aniso_U_33
_atom_site_aniso_U_23
_atom_site_aniso_U_13
_atom_site_aniso_U_12
S1A 0.0424(5) 0.0310(5) 0.0407(5) 0.0023(5) 0.0190(4) 0.0038(5)
S1B 0.0355(5) 0.0369(5) 0.0450(5) -0.0008(5) 0.0072(4) 0.0029(5)
O1A 0.0652(18) 0.0276(14) 0.0435(15) -0.0050(13) 0.0241(14) -0.0023(14)
O1B 0.0569(19) 0.0371(16) 0.0460(16) -0.0056(14) 0.0053(14) 0.0054(14)
O2A 0.0403(14) 0.0504(17) 0.0566(15) 0.0142(16) 0.0261(12) 0.0142(15)
O2B 0.0315(13) 0.0529(18) 0.0660(17) 0.0018(17) 0.0105(12) 0.0006(15)
N1A 0.0326(14) 0.0348(16) 0.0354(14) 0.0044(16) 0.0138(11) -0.0019(15)
N1B 0.0327(15) 0.0391(17) 0.0366(15) -0.0009(16) 0.0113(12) 0.0045(16)
C1B 0.0329(18) 0.039(2) 0.0366(19) 0.0013(16) 0.0166(15) 0.0010(16)
C1A 0.0346(18) 0.037(2) 0.0405(19) 0.0010(17) 0.0142(15) 0.0009(16)
C2A 0.035(2) 0.043(3) 0.043(2) 0.0003(18) 0.0124(17) -0.0081(18)
C2B 0.037(2) 0.042(3) 0.055(2) -0.006(2) 0.0197(19) 0.0063(18)
C3B 0.047(2) 0.054(3) 0.046(2) -0.012(2) 0.0229(17) 0.002(2)
C3A 0.042(2) 0.059(3) 0.039(2) -0.001(2) 0.0059(16) -0.010(2)
C4B 0.0412(19) 0.051(2) 0.0312(17) 0.000(2) 0.0170(15) -0.003(2)
C4A 0.052(2) 0.051(3) 0.0365(19) -0.001(2) 0.0104(17) -0.004(2)
C5B 0.035(2) 0.043(2) 0.038(2) 0.0031(18) 0.0120(16) -0.0016(18)
C5A 0.044(2) 0.052(3) 0.046(2) 0.012(2) 0.0194(18) 0.001(2)
C6B 0.0320(19) 0.037(2) 0.0369(19) 0.0017(17) 0.0166(16) 0.0050(16)
C6A 0.035(2) 0.034(2) 0.043(2) 0.0052(18) 0.0161(17) 0.0003(17)
C7B 0.042(2) 0.037(2) 0.046(2) 0.0033(18) 0.0172(18) -0.0007(17)
C7A 0.042(2) 0.038(2) 0.043(2) -0.0021(18) 0.0188(18) 0.0029(18)
C8A 0.042(2) 0.041(2) 0.052(2) 0.001(2) 0.0214(19) 0.0095(19)
C8B 0.043(2) 0.034(2) 0.049(2) 0.0012(18) 0.0225(18) -0.0033(17)
C9B 0.044(2) 0.059(3) 0.060(3) 0.013(2) 0.021(2) -0.003(2)
C9A 0.050(3) 0.095(4) 0.053(3) 0.006(3) 0.026(2) 0.018(3)
C10B 0.041(2) 0.079(4) 0.119(4) 0.035(4) 0.026(3) 0.004(3)
C10A 0.063(3) 0.119(5) 0.077(3) 0.027(3) 0.045(3) 0.028(3)
C11A 0.052(3) 0.079(4) 0.103(4) 0.016(4) 0.041(3) 0.012(3)
C11B 0.072(4) 0.064(3) 0.154(6) 0.009(5) 0.082(4) -0.002(4)
C12A 0.039(2) 0.081(4) 0.076(3) -0.003(3) 0.008(2) 0.006(3)
C12B 0.097(4) 0.080(4) 0.108(4) -0.023(4) 0.082(4) -0.025(4)
C13A 0.045(2) 0.080(4) 0.050(2) -0.002(2) 0.016(2) 0.014(2)
C13B 0.064(3) 0.075(4) 0.060(3) -0.008(3) 0.037(2) -0.016(3)
C14A 0.032(2) 0.035(2) 0.0367(19) 0.0016(17) 0.0139(16) 0.0002(17)
C14B 0.032(2) 0.031(2) 0.039(2) -0.0038(17) 0.0038(16) 0.0065(17)
C15A 0.044(2) 0.0296(19) 0.0376(19) -0.0016(17) 0.0176(17) -0.0068(17)
C15B 0.045(2) 0.045(2) 0.048(2) -0.007(2) 0.0131(19) 0.010(2)
C16A 0.0296(19) 0.047(2) 0.0327(19) 0.0014(18) 0.0065(15) -0.0045(18)
C16B 0.059(3) 0.055(3) 0.049(3) -0.001(2) 0.023(2) 0.007(2)
C17A 0.0305(19) 0.038(2) 0.0347(18) -0.0001(16) 0.0117(15) 0.0019(16)
C17B 0.052(3) 0.044(2) 0.055(3) 0.001(2) 0.017(2) -0.001(2)
C18A 0.042(2) 0.033(2) 0.0393(19) -0.0024(16) 0.0153(16) -0.0044(16)
C18B 0.052(2) 0.037(2) 0.050(2) -0.0023(19) 0.0105(19) 0.0085(19)
C19B 0.036(2) 0.047(3) 0.036(2) -0.0036(19) 0.0073(17) 0.0075(18)
C19A 0.0337(19) 0.034(2) 0.0370(19) -0.0018(17) 0.0112(16) -0.0026(16)
C20A 0.050(2) 0.046(2) 0.050(2) 0.010(2) 0.019(2) 0.011(2)
C20B 0.087(4) 0.057(3) 0.086(4) 0.009(3) 0.041(3) -0.002(3)
C21B 0.055(3) 0.066(3) 0.043(2) -0.008(2) 0.017(2) -0.007(2)
C21A 0.088(4) 0.090(4) 0.051(3) -0.009(3) 0.024(3) -0.012(3)
C22B 0.055(3) 0.055(3) 0.048(2) 0.012(2) 0.022(2) 0.001(2)
C22A 0.069(3) 0.060(3) 0.065(3) 0.027(3) 0.010(3) 0.002(3)
C23B 0.045(2) 0.039(2) 0.066(3) 0.009(2) 0.026(2) 0.0015(18)
C23A 0.057(3) 0.046(3) 0.088(3) 0.028(3) 0.028(2) 0.010(2)
C24B 0.039(2) 0.034(2) 0.052(2) -0.0014(19) 0.0209(18) -0.0040(18)
C24A 0.047(2) 0.035(2) 0.065(3) 0.003(2) 0.024(2) 0.0031(19)

loop_
_atom_type_symbol
_atom_type_description
_atom_type_scat_dispersion_real
_atom_type_scat_dispersion_imag
_atom_type_scat_source
C C 0.0033 0.0016 'International Tables Vol C Tables 4.2.6.8 and 6.1.1.4'
H H 0.0000 0.0000 'International Tables Vol C Tables 4.2.6.8 and 6.1.1.4'
N N 0.0061 0.0033 'International Tables Vol C Tables 4.2.6.8 and 6.1.1.4'
O O 0.0106 0.0060 'International Tables Vol C Tables 4.2.6.8 and 6.1.1.4'
S S 0.1246 0.1234 'International Tables Vol C Tables 4.2.6.8 and 6.1.1.4'

loop_
_geom_angle_atom_site_label_1
_geom_angle_atom_site_label_2
_geom_angle_atom_site_label_3
_geom_angle
O2A S1A O1A 119.42(18)
O2A S1A N1A 107.02(14)
O1A S1A N1A 107.20(16)
O2A S1A C14A 108.56(17)
O1A S1A C14A 107.46(16)
N1A S1A C14A 106.51(17)
O1B S1B O2B 119.05(19)
O1B S1B N1B 108.04(17)
O2B S1B N1B 107.17(15)
O1B S1B C14B 106.46(17)
O2B S1B C14B 108.40(18)
N1B S1B C14B 107.19(17)
C2A N1A C1A 118.5(3)
C2A N1A S1A 118.1(2)
C1A N1A S1A 116.6(2)
C2B N1B C1B 119.2(3)
C2B N1B S1B 118.4(2)
C1B N1B S1B 116.2(2)
N1B C1B C6B 111.3(3)
N1B C1B C7B 111.7(3)
C6B C1B C7B 114.3(3)
N1B C1B H1BA 106.3
C6B C1B H1BA 106.3
C7B C1B H1BA 106.3
N1A C1A C6A 111.7(3)
N1A C1A C7A 112.6(3)
C6A C1A C7A 114.1(3)
N1A C1A H1AA 105.9
C6A C1A H1AA 105.9
C7A C1A H1AA 105.9
N1A C2A C3A 111.4(3)
N1A C2A H2AA 109.3
C3A C2A H2AA 109.3
N1A C2A H2AB 109.3
C3A C2A H2AB 109.3
H2AA C2A H2AB 108.0
N1B C2B C3B 112.3(3)
N1B C2B H2BA 109.1
C3B C2B H2BA 109.1
N1B C2B H2BB 109.1
C3B C2B H2BB 109.1
H2BA C2B H2BB 107.9
C4B C3B C2B 115.7(3)
C4B C3B H3BA 108.3
C2B C3B H3BA 108.3
C4B C3B H3BB 108.3
C2B C3B H3BB 108.3
H3BA C3B H3BB 107.4
C4A C3A C2A 113.9(3)
C4A C3A H3AA 108.8
C2A C3A H3AA 108.8
C4A C3A H3AB 108.8
C2A C3A H3AB 108.8
H3AA C3A H3AB 107.7
C21B C4B C5B 121.6(4)
C21B C4B C3B 119.7(4)
C5B C4B C3B 118.7(3)
C21A C4A C3A 120.8(4)
C21A C4A C5A 121.3(4)
C3A C4A C5A 117.7(4)
C4B C5B C6B 118.7(3)
C4B C5B C22B 110.9(3)
C6B C5B C22B 103.7(3)
C4B C5B H5BA 107.7
C6B C5B H5BA 107.7
C22B C5B H5BA 107.7
C4A C5A C22A 111.8(3)
C4A C5A C6A 117.0(3)
C22A C5A C6A 104.7(4)
C4A C5A H5AA 107.7
C22A C5A H5AA 107.7
C6A C5A H5AA 107.7
C24B C6B C1B 114.4(3)
C24B C6B C5B 105.8(3)
C1B C6B C5B 119.0(3)
C24B C6B H6BA 105.5
C1B C6B H6BA 105.5
C5B C6B H6BA 105.5
C1A C6A C24A 114.0(3)
C1A C6A C5A 119.7(3)
C24A C6A C5A 105.3(3)
C1A C6A H6AA 105.5
C24A C6A H6AA 105.5
C5A C6A H6AA 105.5
C8B C7B C1B 112.1(3)
C8B C7B H7BA 109.2
C1B C7B H7BA 109.2
C8B C7B H7BB 109.2
C1B C7B H7BB 109.2
H7BA C7B H7BB 107.9
C8A C7A C1A 111.8(3)
C8A C7A H7AA 109.3
C1A C7A H7AA 109.3
C8A C7A H7AB 109.3
C1A C7A H7AB 109.3
H7AA C7A H7AB 107.9
C9A C8A C13A 117.2(4)
C9A C8A C7A 121.2(4)
C13A C8A C7A 121.6(4)
C13B C8B C9B 118.4(4)
C13B C8B C7B 121.4(4)
C9B C8B C7B 120.2(4)
C8B C9B C10B 120.3(4)
C8B C9B H9BA 119.9
C10B C9B H9BA 119.9
C10A C9A C8A 122.3(4)
C10A C9A H9AA 118.9
C8A C9A H9AA 118.9
C11B C10B C9B 119.7(5)
C11B C10B H10A 120.2
C9B C10B H10A 120.2
C11A C10A C9A 119.8(5)
C11A C10A H10B 120.1
C9A C10A H10B 120.1
C12A C11A C10A 119.8(5)
C12A C11A H11A 120.1
C10A C11A H11A 120.1
C12B C11B C10B 120.2(5)
C12B C11B H11B 119.9
C10B C11B H11B 119.9
C11A C12A C13A 121.4(4)
C11A C12A H12A 119.3
C13A C12A H12A 119.3
C11B C12B C13B 120.6(5)
C11B C12B H12B 119.7
C13B C12B H12B 119.7
C12A C13A C8A 119.5(4)
C12A C13A H13A 120.3
C8A C13A H13A 120.3
C8B C13B C12B 121.0(5)
C8B C13B H13B 119.5
C12B C13B H13B 119.5
C15A C14A C19A 120.3(3)
C15A C14A S1A 120.4(3)
C19A C14A S1A 119.2(3)
C15B C14B C19B 119.7(4)
C15B C14B S1B 121.2(3)
C19B C14B S1B 119.1(3)
C14A C15A C16A 119.3(3)
C14A C15A H15A 120.4
C16A C15A H15A 120.4
C14B C15B C16B 120.0(4)
C14B C15B H15B 120.0
C16B C15B H15B 120.0
C15A C16A C17A 121.2(3)
C15A C16A H16A 119.4
C17A C16A H16A 119.4
C15B C16B C17B 121.2(4)
C15B C16B H16B 119.4
C17B C16B H16B 119.4
C18A C17A C16A 118.2(3)
C18A C17A C20A 120.4(3)
C16A C17A C20A 121.4(3)
C18B C17B C16B 118.3(4)
C18B C17B C20B 120.1(4)
C16B C17B C20B 121.6(4)
C17A C18A C19A 121.5(3)
C17A C18A H18A 119.3
C19A C18A H18A 119.3
C17B C18B C19B 121.1(4)
C17B C18B H18B 119.4
C19B C18B H18B 119.4
C18B C19B C14B 119.7(4)
C18B C19B H19A 120.2
C14B C19B H19A 120.2
C18A C19A C14A 119.6(3)
C18A C19A H19B 120.2
C14A C19A H19B 120.2
C17A C20A H20A 109.5
C17A C20A H20B 109.5
H20A C20A H20B 109.5
C17A C20A H20C 109.5
H20A C20A H20C 109.5
H20B C20A H20C 109.5
C17B C20B H20D 109.5
C17B C20B H20E 109.5
H20D C20B H20E 109.5
C17B C20B H20F 109.5
H20D C20B H20F 109.5
H20E C20B H20F 109.5
C4B C21B H21A 120.0
C4B C21B H21B 120.0
H21A C21B H21B 120.0
C4A C21A H21C 120.0
C4A C21A H21D 120.0
H21C C21A H21D 120.0
C23B C22B C5B 106.3(3)
C23B C22B H22A 110.5
C5B C22B H22A 110.5
C23B C22B H22B 110.5
C5B C22B H22B 110.5
H22A C22B H22B 108.7
C23A C22A C5A 106.2(4)
C23A C22A H22C 110.5
C5A C22A H22C 110.5
C23A C22A H22D 110.5
C5A C22A H22D 110.5
H22C C22A H22D 108.7
C22B C23B C24B 102.1(3)
C22B C23B H23A 111.4
C24B C23B H23A 111.4
C22B C23B H23B 111.4
C24B C23B H23B 111.4
H23A C23B H23B 109.2
C24A C23A C22A 102.1(4)
C24A C23A H23C 111.4
C22A C23A H23C 111.4
C24A C23A H23D 111.4
C22A C23A H23D 111.4
H23C C23A H23D 109.2
C23B C24B C6B 103.4(3)
C23B C24B H24A 111.1
C6B C24B H24A 111.1
C23B C24B H24B 111.1
C6B C24B H24B 111.1
H24A C24B H24B 109.0
C23A C24A C6A 102.9(3)
C23A C24A H24C 111.2
C6A C24A H24C 111.2
C23A C24A H24D 111.2
C6A C24A H24D 111.2
H24C C24A H24D 109.1

loop_
_geom_bond_atom_site_label_1
_geom_bond_atom_site_label_2
_geom_bond_distance
S1A O2A 1.428(2)
S1A O1A 1.433(3)
S1A N1A 1.629(3)
S1A C14A 1.754(4)
S1B O1B 1.432(3)
S1B O2B 1.433(3)
S1B N1B 1.628(3)
S1B C14B 1.760(4)
N1A C2A 1.476(4)
N1A C1A 1.483(4)
N1B C2B 1.456(5)
N1B C1B 1.486(4)
C1B C6B 1.529(5)
C1B C7B 1.544(5)
C1B H1BA 1.0000
C1A C6A 1.530(5)
C1A C7A 1.544(5)
C1A H1AA 1.0000
C2A C3A 1.532(5)
C2A H2AA 0.9900
C2A H2AB 0.9900
C2B C3B 1.530(5)
C2B H2BA 0.9900
C2B H2BB 0.9900
C3B C4B 1.512(5)
C3B H3BA 0.9900
C3B H3BB 0.9900
C3A C4A 1.512(5)
C3A H3AA 0.9900
C3A H3AB 0.9900
C4B C21B 1.333(5)
C4B C5B 1.493(5)
C4A C21A 1.316(6)
C4A C5A 1.522(6)
C5B C6B 1.557(5)
C5B C22B 1.559(5)
C5B H5BA 1.0000
C5A C22A 1.542(6)
C5A C6A 1.565(5)
C5A H5AA 1.0000
C6B C24B 1.526(5)
C6B H6BA 1.0000
C6A C24A 1.539(5)
C6A H6AA 1.0000
C7B C8B 1.512(5)
C7B H7BA 0.9900
C7B H7BB 0.9900
C7A C8A 1.504(5)
C7A H7AA 0.9900
C7A H7AB 0.9900
C8A C9A 1.389(6)
C8A C13A 1.396(5)
C8B C13B 1.369(5)
C8B C9B 1.380(5)
C9B C10B 1.394(6)
C9B H9BA 0.9500
C9A C10A 1.366(6)
C9A H9AA 0.9500
C10B C11B 1.363(7)
C10B H10A 0.9500
C10A C11A 1.365(7)
C10A H10B 0.9500
C11A C12A 1.353(7)
C11A H11A 0.9500
C11B C12B 1.349(8)
C11B H11B 0.9500
C12A C13A 1.393(6)
C12A H12A 0.9500
C12B C13B 1.373(6)
C12B H12B 0.9500
C13A H13A 0.9500
C13B H13B 0.9500
C14A C15A 1.384(5)
C14A C19A 1.389(5)
C14B C15B 1.373(5)
C14B C19B 1.393(5)
C15A C16A 1.391(5)
C15A H15A 0.9500
C15B C16B 1.382(6)
C15B H15B 0.9500
C16A C17A 1.395(5)
C16A H16A 0.9500
C16B C17B 1.389(6)
C16B H16B 0.9500
C17A C18A 1.383(5)
C17A C20A 1.500(5)
C17B C18B 1.380(6)
C17B C20B 1.512(6)
C18A C19A 1.384(5)
C18A H18A 0.9500
C18B C19B 1.385(6)
C18B H18B 0.9500
C19B H19A 0.9500
C19A H19B 0.9500
C20A H20A 0.9800
C20A H20B 0.9800
C20A H20C 0.9800
C20B H20D 0.9800
C20B H20E 0.9800
C20B H20F 0.9800
C21B H21A 0.9500
C21B H21B 0.9500
C21A H21C 0.9500
C21A H21D 0.9500
C22B C23B 1.514(6)
C22B H22A 0.9900
C22B H22B 0.9900
C22A C23A 1.532(7)
C22A H22C 0.9900
C22A H22D 0.9900
C23B C24B 1.522(5)
C23B H23A 0.9900
C23B H23B 0.9900
C23A C24A 1.530(6)
C23A H23C 0.9900
C23A H23D 0.9900
C24B H24A 0.9900
C24B H24B 0.9900
C24A H24C 0.9900
C24A H24D 0.9900

loop_
_geom_torsion_atom_site_label_1
_geom_torsion_atom_site_label_2
_geom_torsion_atom_site_label_3
_geom_torsion_atom_site_label_4
_geom_torsion
O2A S1A N1A C2A -34.7(3)
O1A S1A N1A C2A -164.0(3)
C14A S1A N1A C2A 81.2(3)
O2A S1A N1A C1A 174.7(3)
O1A S1A N1A C1A 45.4(3)
C14A S1A N1A C1A -69.4(3)
O1B S1B N1B C2B -163.4(3)
O2B S1B N1B C2B -34.0(3)
C14B S1B N1B C2B 82.2(3)
O1B S1B N1B C1B 44.5(3)
O2B S1B N1B C1B 174.0(3)
C14B S1B N1B C1B -69.8(3)
C2B N1B C1B C6B 82.9(4)
S1B N1B C1B C6B -125.3(3)
C2B N1B C1B C7B -46.2(4)
S1B N1B C1B C7B 105.7(3)
C2A N1A C1A C6A 82.4(4)
S1A N1A C1A C6A -127.1(3)
C2A N1A C1A C7A -47.5(4)
S1A N1A C1A C7A 103.0(3)
C1A N1A C2A C3A -68.7(4)
S1A N1A C2A C3A 141.2(3)
C1B N1B C2B C3B -67.4(4)
S1B N1B C2B C3B 141.4(3)
N1B C2B C3B C4B 66.1(5)
N1A C2A C3A C4A 69.7(5)
C2B C3B C4B C21B 102.6(4)
C2B C3B C4B C5B -79.3(5)
C2A C3A C4A C21A 101.0(5)
C2A C3A C4A C5A -83.6(5)
C21B C4B C5B C6B -133.2(4)
C3B C4B C5B C6B 48.8(5)
C21B C4B C5B C22B 106.9(4)
C3B C4B C5B C22B -71.2(4)
C21A C4A C5A C22A 105.6(5)
C3A C4A C5A C22A -69.8(5)
C21A C4A C5A C6A -133.8(4)
C3A C4A C5A C6A 50.8(5)
N1B C1B C6B C24B 55.9(4)
C7B C1B C6B C24B -176.5(3)
N1B C1B C6B C5B -70.5(4)
C7B C1B C6B C5B 57.1(4)
C4B C5B C6B C24B -112.8(4)
C22B C5B C6B C24B 10.8(4)
C4B C5B C6B C1B 17.6(5)
C22B C5B C6B C1B 141.2(3)
N1A C1A C6A C24A 55.5(4)
C7A C1A C6A C24A -175.4(3)
N1A C1A C6A C5A -70.5(4)
C7A C1A C6A C5A 58.6(4)
C4A C5A C6A C1A 17.1(5)
C22A C5A C6A C1A 141.4(4)
C4A C5A C6A C24A -112.9(4)
C22A C5A C6A C24A 11.4(4)
N1B C1B C7B C8B -174.1(3)
C6B C1B C7B C8B 58.5(4)
N1A C1A C7A C8A -172.2(3)
C6A C1A C7A C8A 59.2(4)
C1A C7A C8A C9A -103.9(5)
C1A C7A C8A C13A 75.6(5)
C1B C7B C8B C13B 75.7(5)
C1B C7B C8B C9B -103.3(4)
C13B C8B C9B C10B 0.0(7)
C7B C8B C9B C10B 179.1(4)
C13A C8A C9A C10A -0.9(7)
C7A C8A C9A C10A 178.6(5)
C8B C9B C10B C11B 0.5(8)
C8A C9A C10A C11A 0.9(9)
C9A C10A C11A C12A -0.9(9)
C9B C10B C11B C12B -0.8(10)
C10A C11A C12A C13A 0.9(9)
C10B C11B C12B C13B 0.6(10)
C11A C12A C13A C8A -0.9(8)
C9A C8A C13A C12A 0.8(7)
C7A C8A C13A C12A -178.7(4)
C9B C8B C13B C12B -0.3(7)
C7B C8B C13B C12B -179.3(5)
C11B C12B C13B C8B -0.1(9)
O2A S1A C14A C15A -141.0(3)
O1A S1A C14A C15A -10.5(3)
N1A S1A C14A C15A 104.1(3)
O2A S1A C14A C19A 41.9(3)
O1A S1A C14A C19A 172.3(3)
N1A S1A C14A C19A -73.0(3)
O1B S1B C14B C15B -9.1(3)
O2B S1B C14B C15B -138.3(3)
N1B S1B C14B C15B 106.3(3)
O1B S1B C14B C19B 172.0(3)
O2B S1B C14B C19B 42.8(3)
N1B S1B C14B C19B -72.5(3)
C19A C14A C15A C16A -0.6(6)
S1A C14A C15A C16A -177.7(3)
C19B C14B C15B C16B -0.5(6)
S1B C14B C15B C16B -179.3(3)
C14A C15A C16A C17A -0.6(6)
C14B C15B C16B C17B -0.2(6)
C15A C16A C17A C18A 1.8(5)
C15A C16A C17A C20A -175.5(3)
C15B C16B C17B C18B 0.7(6)
C15B C16B C17B C20B -178.8(4)
C16A C17A C18A C19A -1.8(5)
C20A C17A C18A C19A 175.6(3)
C16B C17B C18B C19B -0.4(6)
C20B C17B C18B C19B 179.0(4)
C17B C18B C19B C14B -0.2(6)
C15B C14B C19B C18B 0.7(5)
S1B C14B C19B C18B 179.6(3)
C17A C18A C19A C14A 0.6(5)
C15A C14A C19A C18A 0.6(5)
S1A C14A C19A C18A 177.8(3)
C4B C5B C22B C23B 144.7(3)
C6B C5B C22B C23B 16.2(4)
C4A C5A C22A C23A 143.2(4)
C6A C5A C22A C23A 15.6(5)
C5B C22B C23B C24B -36.9(4)
C5A C22A C23A C24A -36.9(5)
C22B C23B C24B C6B 43.4(4)
C1B C6B C24B C23B -166.6(3)
C5B C6B C24B C23B -33.7(4)
C22A C23A C24A C6A 43.6(4)
C1A C6A C24A C23A -167.4(3)
C5A C6A C24A C23A -34.2(4)
